data_2017956
loop_
_publ_author_name
'Olczak, Andrzej'
'Szczesio, Ma\/lgorzata'
'Go\/lka, Jolanta'
'Orlewska, Czes\/lawa'
'Gobis, Katarzyna'
'Foks, Henryk'
'G\/l\'owka, Marek L.'

_publ_section_title
;
 Planarity of heteroaryldithiocarbazic acid derivatives showing
 tuberculostatic activity. II. Crystal structures of
 3-[amino(pyrazin-2-yl)methylidene]-2-methylcarbazic acid esters
;
_journal_coeditor_code FG3209
_journal_issue 1
_journal_name_full 'Acta Crystallographica Section C'
_journal_page_first o37
_journal_page_last o42
_journal_paper_doi 10.1107/S0108270110049905
_journal_volume 67
_journal_year 2011
_chemical_formula_iupac 'C14 H15 N5 S2'
_chemical_formula_moiety 'C14 H15 N5 S2'
_chemical_formula_sum 'C14 H15 N5 S2'
_chemical_formula_weight 317.43
_chemical_name_systematic
;
benzyl 3-[amino(pyrazin-2-yl)methylidene]-2-methylcarbazate
;
_space_group_IT_number 2
_symmetry_cell_setting triclinic
_symmetry_space_group_name_Hall '-P 1'
_symmetry_space_group_name_H-M 'P -1'
_atom_sites_solution_hydrogens geom
_atom_sites_solution_primary direct
_atom_sites_solution_secondary difmap
_audit_creation_method SHELXL97
_cell_angle_alpha 105.7170(10)
_cell_angle_beta 91.3680(10)
_cell_angle_gamma 93.8630(10)
_cell_formula_units_Z 2
_cell_length_a 7.23290(10)
_cell_length_b 7.90410(10)
_cell_length_c 14.0969(2)
_cell_measurement_reflns_used 7068
_cell_measurement_temperature 290
_cell_measurement_theta_max 70.104
_cell_measurement_theta_min 5.8325
_cell_volume 773.274(19)
_computing_cell_refinement 'SAINT-Plus (Bruker, 2003)'
_computing_data_collection 'APEX2 (Bruker, 2002)'
_computing_data_reduction 'SAINT-Plus (Bruker, 2003)'
_computing_molecular_graphics
;
PLATON (Spek, 2009) and Mercury (Macrae <i>et al.</i>, 2006)
;
_computing_publication_material 'PLATON (Spek, 2009)'
_computing_structure_refinement 'SHELXTL (Sheldrick, 2008)'
_computing_structure_solution 'SHELXTL (Sheldrick, 2008)'
_diffrn_ambient_temperature 290
_diffrn_measured_fraction_theta_full 0.968
_diffrn_measured_fraction_theta_max 0.968
_diffrn_measurement_device_type 'Bruker SMART APEX CCD area-detector'
_diffrn_measurement_method \w
_diffrn_radiation_monochromator graphite
_diffrn_radiation_source 'fine-focus sealed tube'
_diffrn_radiation_type CuK\a
_diffrn_radiation_wavelength 1.54178
_diffrn_reflns_av_R_equivalents 0.0169
_diffrn_reflns_av_sigmaI/netI 0.0170
_diffrn_reflns_limit_h_max 8
_diffrn_reflns_limit_h_min -8
_diffrn_reflns_limit_k_max 8
_diffrn_reflns_limit_k_min -9
_diffrn_reflns_limit_l_max 16
_diffrn_reflns_limit_l_min -16
_diffrn_reflns_number 8491
_diffrn_reflns_theta_full 66.53
_diffrn_reflns_theta_max 66.53
_diffrn_reflns_theta_min 3.26
_exptl_absorpt_coefficient_mu 3.123
_exptl_absorpt_correction_T_max 1.000
_exptl_absorpt_correction_T_min 0.735
_exptl_absorpt_correction_type multi-scan
_exptl_absorpt_process_details '(SADABS; Sheldrick, 2003)'
_exptl_crystal_colour colourless
_exptl_crystal_density_diffrn 1.363
_exptl_crystal_density_method 'not measured'
_exptl_crystal_description plate
_exptl_crystal_F_000 332
_exptl_crystal_size_max 0.3
_exptl_crystal_size_mid 0.2
_exptl_crystal_size_min 0.05
_refine_diff_density_max 0.311
_refine_diff_density_min -0.271
_refine_ls_extinction_method none
_refine_ls_goodness_of_fit_ref 1.057
_refine_ls_hydrogen_treatment constr
_refine_ls_matrix_type full
_refine_ls_number_parameters 191
_refine_ls_number_reflns 2647
_refine_ls_number_restraints 0
_refine_ls_restrained_S_all 1.057
_refine_ls_R_factor_all 0.0367
_refine_ls_R_factor_gt 0.0359
_refine_ls_shift/su_max 0.000
_refine_ls_shift/su_mean 0.000
_refine_ls_structure_factor_coef Fsqd
_refine_ls_weighting_details 'calc w = 1/[\s^2^(Fo^2^)+(0.0590P)^2^+0.1869P] where P=(Fo^2^+2Fc^2^)/3'
_refine_ls_weighting_scheme calc
_refine_ls_wR_factor_gt 0.0974
_refine_ls_wR_factor_ref 0.0982
_reflns_number_gt 2549
_reflns_number_total 2647
_reflns_threshold_expression I>2\s(I)
_cod_data_source_file fg3209.cif
_cod_data_source_block C2
_cod_original_cell_volume 773.274(18)
_cod_database_code 2017956
_cod_database_fobs_code 2017956

loop_
_symmetry_equiv_pos_as_xyz
'x, y, z'
'-x, -y, -z'

loop_
_atom_site_type_symbol
_atom_site_label
_atom_site_fract_x
_atom_site_fract_y
_atom_site_fract_z
_atom_site_U_iso_or_equiv
_atom_site_adp_type
_atom_site_calc_flag
_atom_site_refinement_flags
_atom_site_occupancy
_atom_site_disorder_assembly
_atom_site_disorder_group
C C1 -0.0621(2) 1.1792(2) 0.76968(12) 0.0445(4) Uani d . 1 . .
C C2 -0.3422(3) 1.2506(3) 0.69269(15) 0.0585(4) Uani d . 1 . .
H H2A -0.4360 1.1869 0.6445 0.070 Uiso calc R 1 . .
H H2B -0.2963 1.3548 0.6756 0.070 Uiso calc R 1 . .
H H2C -0.3946 1.2834 0.7565 0.070 Uiso calc R 1 . .
C C4 -0.22584(19) 0.92725(19) 0.54636(11) 0.0392(3) Uani d . 1 . .
C C11 0.2344(3) 1.0885(3) 0.87292(15) 0.0616(5) Uani d . 1 . .
H H11A 0.3166 1.1833 0.8624 0.074 Uiso calc R 1 . .
H H11B 0.1675 1.1339 0.9322 0.074 Uiso calc R 1 . .
C C12 0.3433(2) 0.9375(2) 0.88251(12) 0.0497(4) Uani d . 1 . .
C C13 0.2750(3) 0.8186(3) 0.93081(14) 0.0635(5) Uani d . 1 . .
H H13 0.1592 0.8314 0.9581 0.076 Uiso calc R 1 . .
C C14 0.3746(3) 0.6812(3) 0.93953(16) 0.0720(6) Uani d . 1 . .
H H14 0.3258 0.6022 0.9725 0.086 Uiso calc R 1 . .
C C15 0.5455(3) 0.6599(3) 0.89999(15) 0.0697(6) Uani d . 1 . .
H H15 0.6136 0.5677 0.9066 0.084 Uiso calc R 1 . .
C C16 0.6147(3) 0.7747(3) 0.85095(17) 0.0717(6) Uani d . 1 . .
H H16 0.7302 0.7604 0.8235 0.086 Uiso calc R 1 . .
C C17 0.5147(3) 0.9125(3) 0.84164(15) 0.0622(5) Uani d . 1 . .
H H17 0.5632 0.9895 0.8074 0.075 Uiso calc R 1 . .
C C41 -0.2385(2) 0.7360(2) 0.49210(11) 0.0398(3) Uani d . 1 . .
C C43 -0.2553(3) 0.5263(3) 0.34587(14) 0.0617(5) Uani d . 1 . .
H H43 -0.2602 0.4934 0.2773 0.074 Uiso calc R 1 . .
C C44 -0.2599(3) 0.3979(2) 0.39448(14) 0.0626(5) Uani d . 1 . .
H H44 -0.2704 0.2804 0.3577 0.075 Uiso calc R 1 . .
C C46 -0.2398(3) 0.6056(2) 0.54085(13) 0.0515(4) Uani d . 1 . .
H H46 -0.2336 0.6381 0.6094 0.062 Uiso calc R 1 . .
N N2 -0.19016(19) 1.13931(17) 0.69507(10) 0.0458(3) Uani d . 1 . .
N N3 -0.21313(19) 0.95915(17) 0.64099(10) 0.0450(3) Uani d . 1 . .
N N5 -0.2275(2) 1.03913(18) 0.49009(10) 0.0510(3) Uani d . 1 . .
H H5A -0.2192 1.1510 0.5171 0.061 Uiso calc R 1 . .
H H5B -0.2368 0.9992 0.4269 0.061 Uiso calc R 1 . .
N N42 -0.2439(2) 0.69693(19) 0.39410(10) 0.0517(3) Uani d . 1 . .
N N45 -0.2499(3) 0.43501(19) 0.49252(12) 0.0615(4) Uani d . 1 . .
S S1 0.07348(6) 1.00020(5) 0.76729(3) 0.04975(15) Uani d . 1 . .
S S2 -0.03356(7) 1.37263(6) 0.85344(4) 0.06241(17) Uani d . 1 . .

loop_
_atom_site_aniso_label
_atom_site_aniso_U_11
_atom_site_aniso_U_22
_atom_site_aniso_U_33
_atom_site_aniso_U_12
_atom_site_aniso_U_13
_atom_site_aniso_U_23
C1 0.0492(8) 0.0376(8) 0.0443(8) 0.0037(6) 0.0061(6) 0.0067(6)
C2 0.0654(11) 0.0486(10) 0.0620(11) 0.0186(8) 0.0018(8) 0.0127(8)
C4 0.0379(7) 0.0357(8) 0.0442(8) 0.0018(6) -0.0034(6) 0.0118(6)
C11 0.0632(11) 0.0543(11) 0.0581(10) 0.0069(8) -0.0135(8) 0.0005(8)
C12 0.0514(9) 0.0500(9) 0.0422(8) 0.0018(7) -0.0069(7) 0.0047(7)
C13 0.0553(10) 0.0777(14) 0.0567(11) -0.0001(9) 0.0034(8) 0.0184(10)
C14 0.0898(15) 0.0674(13) 0.0621(12) -0.0046(11) -0.0102(11) 0.0267(10)
C15 0.0880(15) 0.0584(12) 0.0570(11) 0.0182(10) -0.0168(10) 0.0046(9)
C16 0.0599(11) 0.0825(15) 0.0685(12) 0.0180(10) 0.0070(9) 0.0101(11)
C17 0.0618(11) 0.0651(12) 0.0621(11) 0.0024(9) 0.0078(9) 0.0214(9)
C41 0.0398(7) 0.0367(8) 0.0421(8) 0.0024(6) -0.0037(6) 0.0100(6)
C43 0.0877(14) 0.0488(10) 0.0428(9) 0.0063(9) -0.0030(9) 0.0029(8)
C44 0.0894(14) 0.0363(9) 0.0570(11) 0.0069(8) -0.0005(9) 0.0040(8)
C46 0.0715(11) 0.0382(8) 0.0446(8) 0.0028(7) -0.0015(7) 0.0114(7)
N2 0.0544(7) 0.0341(7) 0.0462(7) 0.0071(5) 0.0001(6) 0.0057(6)
N3 0.0558(8) 0.0330(7) 0.0442(7) 0.0033(5) -0.0031(6) 0.0077(5)
N5 0.0713(9) 0.0351(7) 0.0472(7) 0.0030(6) -0.0027(6) 0.0130(6)
N42 0.0686(9) 0.0431(8) 0.0427(7) 0.0038(6) -0.0043(6) 0.0112(6)
N45 0.0919(12) 0.0363(8) 0.0562(9) 0.0061(7) 0.0003(8) 0.0122(7)
S1 0.0578(3) 0.0409(2) 0.0457(2) 0.00983(18) -0.00520(17) 0.00269(17)
S2 0.0686(3) 0.0421(3) 0.0632(3) 0.0075(2) -0.0018(2) -0.0087(2)

loop_
_atom_type_symbol
_atom_type_description
_atom_type_scat_dispersion_real
_atom_type_scat_dispersion_imag
_atom_type_scat_source
C C 0.0181 0.0091 'International Tables Vol C Tables 4.2.6.8 and 6.1.1.4'
H H 0.0000 0.0000 'International Tables Vol C Tables 4.2.6.8 and 6.1.1.4'
N N 0.0311 0.0180 'International Tables Vol C Tables 4.2.6.8 and 6.1.1.4'
S S 0.3331 0.5567 'International Tables Vol C Tables 4.2.6.8 and 6.1.1.4'

loop_
_geom_angle_atom_site_label_1
_geom_angle_atom_site_label_2
_geom_angle_atom_site_label_3
_geom_angle_site_symmetry_1
_geom_angle_site_symmetry_3
_geom_angle
_geom_angle_publ_flag
N2 C1 S2 . . 124.15(12) ?
N2 C1 S1 . . 111.71(11) ?
S2 C1 S1 . . 124.14(10) ?
N2 C2 H2A . . 109.5 ?
N2 C2 H2B . . 109.5 ?
H2A C2 H2B . . 109.5 ?
N2 C2 H2C . . 109.5 ?
H2A C2 H2C . . 109.5 ?
H2B C2 H2C . . 109.5 ?
N3 C4 N5 . . 129.82(15) ?
N3 C4 C41 . . 114.44(13) ?
N5 C4 C41 . . 115.74(13) ?
C12 C11 S1 . . 106.23(12) ?
C12 C11 H11A . . 110.5 ?
S1 C11 H11A . . 110.5 ?
C12 C11 H11B . . 110.5 ?
S1 C11 H11B . . 110.5 ?
H11A C11 H11B . . 108.7 ?
C13 C12 C17 . . 117.67(18) ?
C13 C12 C11 . . 121.34(17) ?
C17 C12 C11 . . 120.98(17) ?
C14 C13 C12 . . 121.23(19) ?
C14 C13 H13 . . 119.4 ?
C12 C13 H13 . . 119.4 ?
C15 C14 C13 . . 120.4(2) ?
C15 C14 H14 . . 119.8 ?
C13 C14 H14 . . 119.8 ?
C16 C15 C14 . . 119.4(2) ?
C16 C15 H15 . . 120.3 ?
C14 C15 H15 . . 120.3 ?
C15 C16 C17 . . 120.5(2) ?
C15 C16 H16 . . 119.8 ?
C17 C16 H16 . . 119.8 ?
C16 C17 C12 . . 120.90(19) ?
C16 C17 H17 . . 119.5 ?
C12 C17 H17 . . 119.5 ?
N42 C41 C46 . . 121.46(15) ?
N42 C41 C4 . . 116.55(13) ?
C46 C41 C4 . . 121.98(14) ?
N42 C43 C44 . . 121.82(17) ?
N42 C43 H43 . . 119.1 ?
C44 C43 H43 . . 119.1 ?
N45 C44 C43 . . 122.44(17) ?
N45 C44 H44 . . 118.8 ?
C43 C44 H44 . . 118.8 ?
N45 C46 C41 . . 122.03(16) ?
N45 C46 H46 . . 119.0 ?
C41 C46 H46 . . 119.0 ?
C1 N2 N3 . . 115.55(12) ?
C1 N2 C2 . . 121.70(14) ?
N3 N2 C2 . . 118.64(14) ?
C4 N3 N2 . . 116.18(13) ?
C4 N5 H5A . . 120.0 ?
C4 N5 H5B . . 120.0 ?
H5A N5 H5B . . 120.0 ?
C41 N42 C43 . . 116.43(15) ?
C44 N45 C46 . . 115.78(16) ?
C1 S1 C11 . . 102.79(8) ?

loop_
_geom_bond_atom_site_label_1
_geom_bond_atom_site_label_2
_geom_bond_site_symmetry_2
_geom_bond_distance
_geom_bond_publ_flag
C1 N2 . 1.341(2) ?
C1 S2 . 1.6562(16) ?
C1 S1 . 1.7680(16) ?
C2 N2 . 1.459(2) ?
C2 H2A . 0.9600 ?
C2 H2B . 0.9600 ?
C2 H2C . 0.9600 ?
C4 N3 . 1.289(2) ?
C4 N5 . 1.339(2) ?
C4 C41 . 1.493(2) ?
C11 C12 . 1.507(3) ?
C11 S1 . 1.8176(18) ?
C11 H11A . 0.9700 ?
C11 H11B . 0.9700 ?
C12 C13 . 1.376(3) ?
C12 C17 . 1.383(3) ?
C13 C14 . 1.374(3) ?
C13 H13 . 0.9300 ?
C14 C15 . 1.370(3) ?
C14 H14 . 0.9300 ?
C15 C16 . 1.359(3) ?
C15 H15 . 0.9300 ?
C16 C17 . 1.380(3) ?
C16 H16 . 0.9300 ?
C17 H17 . 0.9300 ?
C41 N42 . 1.330(2) ?
C41 C46 . 1.385(2) ?
C43 N42 . 1.332(2) ?
C43 C44 . 1.369(3) ?
C43 H43 . 0.9300 ?
C44 N45 . 1.332(3) ?
C44 H44 . 0.9300 ?
C46 N45 . 1.332(2) ?
C46 H46 . 0.9300 ?
N2 N3 . 1.4180(18) ?
N5 H5A . 0.8600 ?
N5 H5B . 0.8600 ?

loop_
_geom_hbond_atom_site_label_D
_geom_hbond_atom_site_label_H
_geom_hbond_atom_site_label_A
_geom_hbond_site_symmetry_A
_geom_hbond_distance_DH
_geom_hbond_distance_HA
_geom_hbond_distance_DA
_geom_hbond_angle_DHA
N5 H5A N45 1_565 0.86 2.39 3.135(2) 145.8

loop_
_geom_torsion_atom_site_label_1
_geom_torsion_atom_site_label_2
_geom_torsion_atom_site_label_3
_geom_torsion_atom_site_label_4
_geom_torsion_site_symmetry_1
_geom_torsion_site_symmetry_2
_geom_torsion_site_symmetry_3
_geom_torsion_site_symmetry_4
_geom_torsion
_geom_torsion_publ_flag
S1 C11 C12 C13 . . . . -83.42(19) ?
S1 C11 C12 C17 . . . . 95.62(19) ?
C17 C12 C13 C14 . . . . 1.0(3) ?
C11 C12 C13 C14 . . . . -179.94(18) ?
C12 C13 C14 C15 . . . . 0.0(3) ?
C13 C14 C15 C16 . . . . -0.8(3) ?
C14 C15 C16 C17 . . . . 0.5(3) ?
C15 C16 C17 C12 . . . . 0.5(3) ?
C13 C12 C17 C16 . . . . -1.3(3) ?
C11 C12 C17 C16 . . . . 179.64(18) ?
N3 C4 C41 N42 . . . . -177.25(14) ?
N5 C4 C41 N42 . . . . 2.1(2) ?
N3 C4 C41 C46 . . . . 1.2(2) ?
N5 C4 C41 C46 . . . . -179.45(15) ?
N42 C43 C44 N45 . . . . -1.3(3) ?
N42 C41 C46 N45 . . . . -1.2(3) ?
C4 C41 C46 N45 . . . . -179.56(16) ?
S2 C1 N2 N3 . . . . -170.04(11) ?
S1 C1 N2 N3 . . . . 10.27(17) ?
S2 C1 N2 C2 . . . . -13.2(2) ?
S1 C1 N2 C2 . . . . 167.12(13) ?
N5 C4 N3 N2 . . . . -2.7(2) ?
C41 C4 N3 N2 . . . . 176.52(12) ?
C1 N2 N3 C4 . . . . -135.84(15) ?
C2 N2 N3 C4 . . . . 66.56(19) ?
C46 C41 N42 C43 . . . . 1.6(2) ?
C4 C41 N42 C43 . . . . -179.97(15) ?
C44 C43 N42 C41 . . . . -0.4(3) ?
C43 C44 N45 C46 . . . . 1.6(3) ?
C41 C46 N45 C44 . . . . -0.5(3) ?
N2 C1 S1 C11 . . . . 179.30(13) ?
S2 C1 S1 C11 . . . . -0.39(14) ?
C12 C11 S1 C1 . . . . 174.38(13) ?

loop_
_cod_related_entry_id
_cod_related_entry_database
_cod_related_entry_code
1 ChemSpider 30654285
